data_7027062
loop_
_publ_author_name
'Senge, Mathias O.'
'Gerstung, Vanessa'
'Ruhlandt-Senge, Karin'
'Runge, Steffen'
'Lehmann, Ingo'

_publ_section_title
;
 Non-planar porphyrins with mixed substituent pattern: bromination and
 formylation of ethyl-substituted tetraphenylporphyrins and
 tetraalkylporphyrins
;
_journal_issue 24
_journal_name_full 'Journal of the Chemical Society, Dalton Transactions'
_journal_page_first 4187
_journal_paper_doi 10.1039/a806460a
_journal_year 1998
_chemical_formula_sum 'C44 H28 Br2 N4'
_chemical_formula_weight 772.52
_chemical_name_common 2,12-DiBr-TPP
_chemical_name_systematic
; 
 2,12-Dibromo-5,10,15,20-tetraphenylporphyrin 
;
_space_group_IT_number 14
_symmetry_cell_setting monoclinic
_symmetry_space_group_name_Hall '-P 2yn'
_symmetry_space_group_name_H-M 'P 1 21/n 1'
_atom_sites_solution_hydrogens geom
_atom_sites_solution_primary direct
_atom_sites_solution_secondary difmap
_audit_creation_method SHELXL-97
_cell_angle_alpha 90.00
_cell_angle_beta 100.41(8)
_cell_angle_gamma 90.00
_cell_formula_units_Z 2
_cell_length_a 13.993(15)
_cell_length_b 6.699(5)
_cell_length_c 18.832(17)
_cell_measurement_reflns_used 37
_cell_measurement_temperature 129(2)
_cell_measurement_theta_max 52
_cell_measurement_theta_min 41
_cell_volume 1736(3)
_computing_cell_refinement 'Siemens P3'
_computing_data_collection 'Siemens P3'
_computing_data_reduction 'XDISK, Shelxtl-Plus, Siemens, 1994'
_computing_molecular_graphics 'XP, Shelxtl-Plus, Siemens, 1994'
_computing_publication_material 'XCIF, Shelxtl-Plus, Siemens, 1994'
_computing_structure_refinement 'SHELXL-97 (Sheldrick, 1997)'
_computing_structure_solution 'SHELXS-97 (Sheldrick, 1990)'
_diffrn_ambient_temperature 129(2)
_diffrn_detector_area_resol_mean n/a
_diffrn_measured_fraction_theta_full 0.901
_diffrn_measured_fraction_theta_max 0.901
_diffrn_measurement_device_type 'Syntex P21'
_diffrn_measurement_method 2theta-theta
_diffrn_radiation_monochromator graphite
_diffrn_radiation_source 'fine-focus sealed tube'
_diffrn_radiation_type CuK\a
_diffrn_radiation_wavelength 1.54178
_diffrn_reflns_av_R_equivalents 0.1280
_diffrn_reflns_av_sigmaI/netI 0.0716
_diffrn_reflns_limit_h_max 14
_diffrn_reflns_limit_h_min -15
_diffrn_reflns_limit_k_max 7
_diffrn_reflns_limit_k_min 0
_diffrn_reflns_limit_l_max 20
_diffrn_reflns_limit_l_min 0
_diffrn_reflns_number 2691
_diffrn_reflns_theta_full 56.84
_diffrn_reflns_theta_max 56.84
_diffrn_reflns_theta_min 4.77
_diffrn_standards_decay_% stable
_diffrn_standards_interval_count 198
_diffrn_standards_number 2
_exptl_absorpt_coefficient_mu 3.256
_exptl_absorpt_correction_T_max 0.7366
_exptl_absorpt_correction_T_min 0.2928
_exptl_absorpt_correction_type 'empirical, XABS2'
_exptl_crystal_colour brown
_exptl_crystal_density_diffrn 1.478
_exptl_crystal_density_meas ?
_exptl_crystal_density_method 'not measured'
_exptl_crystal_description plate
_exptl_crystal_F_000 780
_exptl_crystal_size_max 0.50
_exptl_crystal_size_mid 0.40
_exptl_crystal_size_min 0.10
_refine_diff_density_max 0.574
_refine_diff_density_min -0.876
_refine_diff_density_rms 0.148
_refine_ls_extinction_coef n/d
_refine_ls_extinction_method none
_refine_ls_goodness_of_fit_ref 1.122
_refine_ls_hydrogen_treatment constr
_refine_ls_matrix_type full
_refine_ls_number_parameters 165
_refine_ls_number_reflns 2321
_refine_ls_number_restraints 16
_refine_ls_restrained_S_all 1.120
_refine_ls_R_factor_all 0.1306
_refine_ls_R_factor_gt 0.1102
_refine_ls_shift/su_max 0.000
_refine_ls_shift/su_mean 0.000
_refine_ls_structure_factor_coef Fsqd
_refine_ls_weighting_details 'w=1/[\s^2^(Fo^2^)+(0.1272P)^2^+19.5854P] where P=(Fo^2^+2Fc^2^)/3'
_refine_ls_weighting_scheme calc
_refine_ls_wR_factor_gt 0.2638
_refine_ls_wR_factor_ref 0.2771
_reflns_number_gt 1875
_reflns_number_total 2321
_reflns_threshold_expression >2sigma(I)
_cod_data_source_file 806460asup1.cif
_cod_data_source_block ms400
_cod_depositor_comments
;
The following automatic conversions were performed:

'_exptl_crystal_density_meas' value 'n/d' was changed to '?' - the
value is perceived as not measured.

Automatic conversion script
Id: cif_fix_values 3008 2015-01-20 13:52:24Z robertas 

The following automatic conversions were performed:

'_refine_ls_weighting_scheme' value 'calc
w=1/[\s^2^(Fo^2^)+(0.1272P)^2^+19.5854P] where P=(Fo^2^+2Fc^2^)/3'
was changed to 'calc'. New tag '_refine_ls_weighting_details' was
created. The value of the new tag was set to
'w=1/[\s^2^(Fo^2^)+(0.1272P)^2^+19.5854P] where P=(Fo^2^+2Fc^2^)/3'.

Automatic conversion script
Id: cif_fix_values 3143 2015-03-26 13:38:13Z robertas 
;
_cod_original_sg_symbol_H-M P2(1)/n
_cod_database_code 7027062

loop_
_symmetry_equiv_pos_as_xyz
'x, y, z'
'-x+1/2, y+1/2, -z+1/2'
'-x, -y, -z'
'x-1/2, -y-1/2, z-1/2'

loop_
_atom_site_label
_atom_site_type_symbol
_atom_site_fract_x
_atom_site_fract_y
_atom_site_fract_z
_atom_site_U_iso_or_equiv
_atom_site_adp_type
_atom_site_occupancy
_atom_site_calc_flag
_atom_site_refinement_flags
N21 N 0.8868(5) 0.7942(13) 0.9776(4) 0.030(2) Uani 1 d D
H21 H 0.9336 0.8835 0.9867 0.036 Uiso 1 calc R
N22 N 1.0804(5) 0.8415(13) 0.9352(5) 0.031(2) Uani 1 d D
H22 H 1.0537 0.8922 0.9701 0.037 Uiso 1 calc R
C1 C 0.8037(6) 0.7902(14) 1.0061(5) 0.028(2) Uani 1 d D
C2 C 0.7461(6) 0.6208(14) 0.9786(5) 0.030(2) Uani 1 d D
C3 C 0.7982(6) 0.5206(14) 0.9351(6) 0.036(3) Uani 1 d D
C4 C 0.8839(6) 0.6352(14) 0.9327(5) 0.030(2) Uani 1 d D
C5 C 0.9537(6) 0.5879(15) 0.8902(6) 0.030(3) Uani 1 d D
C6 C 1.0419(6) 0.6856(15) 0.8915(5) 0.028(2) Uani 1 d D
C7 C 1.1087(7) 0.6485(16) 0.8447(6) 0.034(3) Uani 1 d D
H7 H 1.1022 0.5473 0.8088 0.041 Uiso 1 calc R
C8 C 1.1847(7) 0.7822(15) 0.8594(6) 0.038(3) Uani 1 d D
C9 C 1.1661(6) 0.9076(15) 0.9173(5) 0.030(3) Uani 1 d D
C10 C 1.2214(7) 1.0717(15) 0.9443(6) 0.029(2) Uani 1 d D
Br1 Br 0.61708(17) 0.5411(4) 0.98217(14) 0.0190(7) Uani 0.36 d PD
Br2 Br 0.75773(11) 0.2632(2) 0.89828(8) 0.0146(5) Uani 0.56 d PD
Br3 Br 1.2925(13) 0.781(3) 0.8091(12) 0.068(6) Uani 0.08 d PD
C51 C 0.9300(5) 0.4355(9) 0.8328(3) 0.027(2) Uiso 1 d G
C52 C 0.8621(4) 0.4789(8) 0.7712(3) 0.034(3) Uiso 1 d G
H52 H 0.8295 0.6039 0.7670 0.040 Uiso 1 calc R
C53 C 0.8419(5) 0.3394(10) 0.7159(3) 0.036(3) Uiso 1 d G
H53 H 0.7955 0.3691 0.6739 0.044 Uiso 1 calc R
C54 C 0.8896(5) 0.1565(9) 0.7221(3) 0.044(3) Uiso 1 d G
H54 H 0.8758 0.0612 0.6843 0.053 Uiso 1 calc R
C55 C 0.9575(5) 0.1131(8) 0.7837(4) 0.041(3) Uiso 1 d G
H55 H 0.9901 -0.0119 0.7879 0.049 Uiso 1 calc R
C56 C 0.9777(4) 0.2526(9) 0.8390(3) 0.034(3) Uiso 1 d G
H56 H 1.0242 0.2230 0.8810 0.041 Uiso 1 calc R
C101 C 1.3099(4) 1.1088(11) 0.9123(4) 0.032(3) Uiso 1 d G
C102 C 1.3896(5) 0.9819(10) 0.9267(4) 0.046(3) Uiso 1 d G
H102 H 1.3883 0.8698 0.9574 0.055 Uiso 1 calc R
C103 C 1.4712(4) 1.0190(12) 0.8963(5) 0.058(4) Uiso 1 d G
H103 H 1.5257 0.9323 0.9062 0.070 Uiso 1 calc R
C104 C 1.4731(5) 1.1831(13) 0.8514(5) 0.052(3) Uiso 1 d G
H104 H 1.5289 1.2085 0.8305 0.062 Uiso 1 calc R
C105 C 1.3934(6) 1.3100(11) 0.8369(4) 0.062(4) Uiso 1 d G
H105 H 1.3946 1.4221 0.8062 0.075 Uiso 1 calc R
C106 C 1.3117(5) 1.2728(11) 0.8674(4) 0.047(3) Uiso 1 d G
H106 H 1.2572 1.3595 0.8575 0.056 Uiso 1 calc R

loop_
_atom_site_aniso_label
_atom_site_aniso_U_11
_atom_site_aniso_U_22
_atom_site_aniso_U_33
_atom_site_aniso_U_23
_atom_site_aniso_U_13
_atom_site_aniso_U_12
N21 0.022(4) 0.037(5) 0.033(5) -0.005(4) 0.006(4) -0.003(4)
N22 0.029(5) 0.039(5) 0.026(5) -0.002(4) 0.007(4) -0.004(4)
C1 0.024(5) 0.032(6) 0.025(6) -0.002(5) 0.002(4) 0.001(5)
C2 0.029(5) 0.029(6) 0.031(6) 0.000(5) 0.004(5) 0.004(5)
C3 0.022(5) 0.037(6) 0.047(7) -0.003(6) 0.000(5) -0.002(5)
C4 0.033(6) 0.019(5) 0.032(6) -0.001(5) -0.003(5) 0.005(4)
C5 0.026(5) 0.028(6) 0.035(6) -0.003(5) 0.002(5) 0.008(5)
C6 0.025(5) 0.032(6) 0.026(6) -0.002(5) 0.003(4) -0.001(5)
C7 0.033(6) 0.032(6) 0.041(7) -0.013(5) 0.016(5) -0.008(5)
C8 0.036(6) 0.032(6) 0.047(7) -0.016(6) 0.008(5) 0.006(5)
C9 0.022(5) 0.038(6) 0.032(6) 0.010(5) 0.007(4) 0.006(5)
C10 0.024(5) 0.031(6) 0.031(6) 0.000(5) 0.003(4) -0.002(5)
Br1 0.0127(12) 0.0228(14) 0.0233(14) -0.0056(12) 0.0082(10) -0.0101(11)
Br2 0.0183(9) 0.0135(9) 0.0116(9) -0.0019(7) 0.0014(6) -0.0062(7)
Br3 0.069(11) 0.048(10) 0.105(16) 0.000(11) 0.060(12) 0.019(9)

loop_
_atom_type_symbol
_atom_type_description
_atom_type_scat_dispersion_real
_atom_type_scat_dispersion_imag
_atom_type_scat_source
C C 0.0181 0.0091 'International Tables Vol C Tables 4.2.6.8 and 6.1.1.4'
H H 0.0000 0.0000 'International Tables Vol C Tables 4.2.6.8 and 6.1.1.4'
N N 0.0311 0.0180 'International Tables Vol C Tables 4.2.6.8 and 6.1.1.4'
Br Br -0.6763 1.2805 'International Tables Vol C Tables 4.2.6.8 and 6.1.1.4'

loop_
_geom_angle_atom_site_label_1
_geom_angle_atom_site_label_2
_geom_angle_atom_site_label_3
_geom_angle
_geom_angle_site_symmetry_1
_geom_angle_site_symmetry_3
C4 N21 C1 107.3(8) . .
C9 N22 C6 111.2(8) . .
N21 C1 C10 125.6(8) . 3_777
N21 C1 C2 109.7(8) . .
C10 C1 C2 124.7(9) 3_777 .
C3 C2 C1 106.2(7) . .
C3 C2 Br1 119.8(6) . .
C1 C2 Br1 133.5(7) . .
C2 C3 C4 107.2(7) . .
C2 C3 Br2 120.4(6) . .
C4 C3 Br2 132.0(7) . .
N21 C4 C5 125.9(8) . .
N21 C4 C3 109.5(8) . .
C5 C4 C3 124.6(9) . .
C6 C5 C4 126.0(9) . .
C6 C5 C51 114.7(8) . .
C4 C5 C51 119.0(8) . .
N22 C6 C5 128.1(8) . .
N22 C6 C7 105.9(8) . .
C5 C6 C7 126.0(9) . .
C6 C7 C8 109.4(8) . .
C7 C8 C9 107.1(8) . .
C7 C8 Br3 122.9(9) . .
C9 C8 Br3 130.0(10) . .
C10 C9 N22 128.2(9) . .
C10 C9 C8 125.2(9) . .
N22 C9 C8 106.4(8) . .
C9 C10 C1 125.2(9) . 3_777
C9 C10 C101 115.6(9) . .
C1 C10 C101 119.0(8) 3_777 .
C52 C51 C56 120.0 . .
C52 C51 C5 119.6(5) . .
C56 C51 C5 120.4(5) . .
C51 C52 C53 120.0 . .
C54 C53 C52 120.0 . .
C53 C54 C55 120.0 . .
C54 C55 C56 120.0 . .
C55 C56 C51 120.0 . .
C102 C101 C106 120.0 . .
C102 C101 C10 120.9(6) . .
C106 C101 C10 119.1(6) . .
C103 C102 C101 120.0 . .
C102 C103 C104 120.0 . .
C105 C104 C103 120.0 . .
C106 C105 C104 120.0 . .
C105 C106 C101 120.0 . .

loop_
_geom_bond_atom_site_label_1
_geom_bond_atom_site_label_2
_geom_bond_distance
_geom_bond_site_symmetry_2
N21 C4 1.356(12) .
N21 C1 1.366(11) .
N22 C9 1.376(11) .
N22 C6 1.377(12) .
C1 C10 1.403(14) 3_777
C1 C2 1.434(10) .
C2 C3 1.368(12) .
C2 Br1 1.895(8) .
C3 C4 1.432(10) .
C3 Br2 1.905(9) .
C4 C5 1.407(12) .
C5 C6 1.394(12) .
C5 C51 1.480(11) .
C6 C7 1.419(10) .
C7 C8 1.380(13) .
C8 C9 1.437(11) .
C8 Br3 1.921(12) .
C9 C10 1.387(13) .
C10 C1 1.403(14) 3_777
C10 C101 1.492(11) .
C51 C52 1.3900 .
C51 C56 1.3900 .
C52 C53 1.3900 .
C53 C54 1.3900 .
C54 C55 1.3900 .
C55 C56 1.3900 .
C101 C102 1.3900 .
C101 C106 1.3900 .
C102 C103 1.3900 .
C103 C104 1.3900 .
C104 C105 1.3900 .
C105 C106 1.3900 .
